data_7233960
loop_
_publ_author_name
'Mina Kim'
'Dong Ryeol Whang'
'Johannes Gierschner'
'Soo Young Park'

_publ_section_title
;
 A distyrylbenzene based highly efficient deep red/near-infrared emitting
 organic solid
;
_journal_name_full 'Journal of Materials Chemistry C'
_journal_page_first 231
_journal_page_last 234
_journal_paper_doi 10.1039/C4TC01763C
_journal_volume 3
_journal_year 2015
_chemical_formula_sum 'C34 H38 N4 O2'
_chemical_formula_weight 534.68
_space_group_IT_number 2
_space_group_name_Hall '-P 1'
_space_group_name_H-M_alt 'P -1'
_symmetry_cell_setting triclinic
_symmetry_space_group_name_H-M 'P -1'
_atom_sites_solution_hydrogens geom
_atom_sites_solution_primary direct
_atom_sites_solution_secondary difmap
_cell_angle_alpha 100.068(2)
_cell_angle_beta 92.587(2)
_cell_angle_gamma 99.396(2)
_cell_formula_units_Z 1
_cell_length_a 4.7039(2)
_cell_length_b 9.3029(3)
_cell_length_c 16.8491(6)
_cell_measurement_reflns_used 6750
_cell_measurement_temperature 173(2)
_cell_measurement_theta_max 28.28
_cell_measurement_theta_min 2.26
_cell_volume 714.16(5)
_computing_cell_refinement 'Bruker SAINT'
_computing_data_collection 'Bruker APEX2'
_computing_data_reduction 'Bruker SAINT'
_computing_molecular_graphics 'Bruker SHELXTL'
_computing_publication_material 'Bruker SHELXTL'
_computing_structure_refinement 'SHELXL-97 (Sheldrick, 2008)'
_computing_structure_solution 'SHELXS-97 (Sheldrick, 2008)'
_diffrn_ambient_temperature 173(2)
_diffrn_measured_fraction_theta_full 0.992
_diffrn_measured_fraction_theta_max 0.992
_diffrn_measurement_device_type 'Bruker APEX-II CCD'
_diffrn_measurement_method '\f and \w scans'
_diffrn_radiation_monochromator Multilayer
_diffrn_radiation_source 'Turbo X-ray'
_diffrn_radiation_type MoK\a
_diffrn_radiation_wavelength 0.71073
_diffrn_reflns_av_R_equivalents 0.0305
_diffrn_reflns_av_sigmaI/netI 0.0216
_diffrn_reflns_limit_h_max 6
_diffrn_reflns_limit_h_min -6
_diffrn_reflns_limit_k_max 12
_diffrn_reflns_limit_k_min -12
_diffrn_reflns_limit_l_max 22
_diffrn_reflns_limit_l_min -22
_diffrn_reflns_number 19580
_diffrn_reflns_theta_full 28.45
_diffrn_reflns_theta_max 28.45
_diffrn_reflns_theta_min 1.23
_exptl_absorpt_coefficient_mu 0.078
_exptl_absorpt_correction_T_max 0.9921
_exptl_absorpt_correction_T_min 0.9749
_exptl_absorpt_correction_type multi-scan
_exptl_absorpt_process_details '(SADABS; Sheldrick, 1996)'
_exptl_crystal_colour red
_exptl_crystal_density_diffrn 1.243
_exptl_crystal_density_method 'not measured'
_exptl_crystal_description Plate
_exptl_crystal_F_000 286
_exptl_crystal_recrystallization_method 'Re-crystallisation from solvent: Methanol and THF'
_exptl_crystal_size_max 0.33
_exptl_crystal_size_mid 0.27
_exptl_crystal_size_min 0.10
_refine_diff_density_max 0.302
_refine_diff_density_min -0.271
_refine_diff_density_rms 0.058
_refine_ls_extinction_method none
_refine_ls_goodness_of_fit_ref 1.045
_refine_ls_hydrogen_treatment constr
_refine_ls_matrix_type full
_refine_ls_number_parameters 181
_refine_ls_number_reflns 3574
_refine_ls_number_restraints 0
_refine_ls_restrained_S_all 1.045
_refine_ls_R_factor_all 0.0656
_refine_ls_R_factor_gt 0.0538
_refine_ls_shift/su_max 0.001
_refine_ls_shift/su_mean 0.000
_refine_ls_structure_factor_coef Fsqd
_refine_ls_weighting_details 'calc w=1/[\s^2^(Fo^2^)+(0.0928P)^2^+0.2130P] where P=(Fo^2^+2Fc^2^)/3'
_refine_ls_weighting_scheme calc
_refine_ls_wR_factor_gt 0.1601
_refine_ls_wR_factor_ref 0.1712
_reflns_number_gt 2835
_reflns_number_total 3574
_reflns_threshold_expression >2sigma(I)
_cod_data_source_file J-Mater-Chem-C-2015-3-231.cif
_cod_data_source_block bmodeadcs
_cod_depositor_comments
;
The following automatic conversions were performed:

data item '_exptl_absorpt_correction_type' value 'Multi-scan' was
changed to 'multi-scan' in accordance with the built-in table derived
from the CIF Core dictionary named 'cif_core.dic' version 2.4.5 last
updated on 2014-11-21.

data item '_symmetry_cell_setting' value 'Triclinic' was changed to
'triclinic' in accordance with the built-in table derived from the
CIF Core dictionary named 'cif_core.dic' version 2.4.5 last updated
on 2014-11-21.

Automatic conversion script
Id: cif_fix_values 6909 2019-04-08 15:41:33Z antanas 
;
_cod_original_sg_symbol_H-M P-1
_cod_database_code 7233960

loop_
_symmetry_equiv_pos_as_xyz
'x, y, z'
'-x, -y, -z'

loop_
_atom_site_label
_atom_site_type_symbol
_atom_site_fract_x
_atom_site_fract_y
_atom_site_fract_z
_atom_site_U_iso_or_equiv
_atom_site_adp_type
_atom_site_occupancy
_atom_site_symmetry_multiplicity
_atom_site_calc_flag
_atom_site_refinement_flags
_atom_site_disorder_assembly
_atom_site_disorder_group
O1 O 0.0155(2) 0.70190(10) -0.01026(7) 0.0387(3) Uani 1 1 d . . .
N1 N 0.6725(4) 1.24677(15) 0.21546(11) 0.0628(5) Uani 1 1 d . . .
N2 N 1.2869(3) 0.67329(15) 0.35101(8) 0.0426(4) Uani 1 1 d . . .
C1 C 0.1855(3) 1.10151(14) 0.05638(8) 0.0279(3) Uani 1 1 d . . .
H1A H 0.3127 1.1725 0.0949 0.033 Uiso 1 1 calc R . .
C2 C 0.1970(3) 0.95053(14) 0.05210(8) 0.0247(3) Uani 1 1 d . . .
C3 C 0.0039(3) 0.84948(14) -0.00661(8) 0.0269(3) Uani 1 1 d . . .
C4 C -0.1850(4) 0.59856(15) -0.06733(11) 0.0489(5) Uani 1 1 d . . .
H4A H -0.1556 0.4975 -0.0648 0.073 Uiso 1 1 calc R . .
H4B H -0.1544 0.6182 -0.1219 0.073 Uiso 1 1 calc R . .
H4C H -0.3826 0.6090 -0.0545 0.073 Uiso 1 1 calc R . .
C5 C 0.3919(3) 0.89347(14) 0.10327(8) 0.0268(3) Uani 1 1 d . . .
H5A H 0.3802 0.7889 0.0911 0.032 Uiso 1 1 calc R . .
C6 C 0.5877(3) 0.96290(14) 0.16536(8) 0.0257(3) Uani 1 1 d . . .
C7 C 0.6302(3) 1.12118(16) 0.19197(10) 0.0381(4) Uani 1 1 d . . .
C8 C 0.7711(3) 0.88696(14) 0.21178(8) 0.0262(3) Uani 1 1 d . . .
C9 C 0.7656(3) 0.73370(15) 0.19408(9) 0.0330(3) Uani 1 1 d . . .
H9A H 0.6422 0.6761 0.1497 0.040 Uiso 1 1 calc R . .
C10 C 0.9332(3) 0.66340(16) 0.23890(9) 0.0346(3) Uani 1 1 d . . .
H10A H 0.9208 0.5590 0.2248 0.041 Uiso 1 1 calc R . .
C11 C 1.1220(3) 0.74277(16) 0.30501(9) 0.0318(3) Uani 1 1 d . . .
C12 C 1.1309(3) 0.89681(17) 0.32205(9) 0.0362(3) Uani 1 1 d . . .
H12A H 1.2572 0.9552 0.3656 0.043 Uiso 1 1 calc R . .
C13 C 0.9600(3) 0.96567(15) 0.27691(9) 0.0322(3) Uani 1 1 d . . .
H13A H 0.9717 1.0700 0.2908 0.039 Uiso 1 1 calc R . .
C14 C 1.3164(5) 0.5186(2) 0.32742(12) 0.0533(5) Uani 1 1 d . . .
H14A H 1.5245 0.5129 0.3260 0.064 Uiso 1 1 calc R . .
H14B H 1.2251 0.4810 0.2720 0.064 Uiso 1 1 calc R . .
C15 C 1.1864(6) 0.4212(2) 0.38139(15) 0.0683(6) Uani 1 1 d . . .
H15A H 1.2172 0.3197 0.3621 0.102 Uiso 1 1 calc R . .
H15B H 0.9786 0.4227 0.3816 0.102 Uiso 1 1 calc R . .
H15C H 1.2772 0.4565 0.4364 0.102 Uiso 1 1 calc R . .
C16 C 1.4758(4) 0.7589(2) 0.41949(12) 0.0482(5) Uani 1 1 d . . .
H16A H 1.5758 0.8509 0.4040 0.058 Uiso 1 1 calc R . .
H16B H 1.6250 0.7009 0.4322 0.058 Uiso 1 1 calc R . .
C17 C 1.3211(5) 0.8000(2) 0.49459(11) 0.0624(6) Uani 1 1 d . . .
H17A H 1.4613 0.8569 0.5382 0.094 Uiso 1 1 calc R . .
H17B H 1.2247 0.7096 0.5112 0.094 Uiso 1 1 calc R . .
H17C H 1.1769 0.8602 0.4831 0.094 Uiso 1 1 calc R . .

loop_
_atom_site_aniso_label
_atom_site_aniso_U_11
_atom_site_aniso_U_22
_atom_site_aniso_U_33
_atom_site_aniso_U_23
_atom_site_aniso_U_13
_atom_site_aniso_U_12
O1 0.0529(7) 0.0171(5) 0.0433(6) 0.0021(4) -0.0201(5) 0.0075(4)
N1 0.0803(12) 0.0285(7) 0.0720(11) -0.0052(7) -0.0423(9) 0.0160(7)
N2 0.0549(8) 0.0421(7) 0.0380(7) 0.0143(6) -0.0039(6) 0.0240(6)
C1 0.0310(7) 0.0217(6) 0.0293(7) 0.0033(5) -0.0057(5) 0.0034(5)
C2 0.0264(6) 0.0213(6) 0.0267(6) 0.0052(5) -0.0003(5) 0.0051(5)
C3 0.0318(7) 0.0188(6) 0.0300(7) 0.0042(5) -0.0014(5) 0.0054(5)
C4 0.0704(11) 0.0196(7) 0.0503(10) 0.0004(6) -0.0280(8) 0.0041(7)
C5 0.0285(6) 0.0207(6) 0.0316(7) 0.0061(5) -0.0014(5) 0.0053(5)
C6 0.0264(6) 0.0211(6) 0.0303(7) 0.0056(5) 0.0000(5) 0.0061(5)
C7 0.0437(8) 0.0271(7) 0.0412(8) 0.0006(6) -0.0172(6) 0.0109(6)
C8 0.0257(6) 0.0239(6) 0.0296(7) 0.0064(5) 0.0002(5) 0.0056(5)
C9 0.0343(7) 0.0257(7) 0.0375(8) 0.0026(5) -0.0064(6) 0.0070(5)
C10 0.0387(8) 0.0251(6) 0.0422(8) 0.0077(6) 0.0002(6) 0.0116(6)
C11 0.0330(7) 0.0347(7) 0.0328(7) 0.0134(6) 0.0033(6) 0.0126(6)
C12 0.0396(8) 0.0327(7) 0.0359(8) 0.0073(6) -0.0095(6) 0.0076(6)
C13 0.0362(7) 0.0234(6) 0.0364(7) 0.0064(5) -0.0071(6) 0.0056(5)
C14 0.0734(13) 0.0490(10) 0.0498(10) 0.0200(8) 0.0035(9) 0.0351(9)
C15 0.0904(16) 0.0408(10) 0.0695(14) 0.0157(9) 0.0015(12) -0.0052(10)
C16 0.0352(8) 0.0519(10) 0.0620(11) 0.0302(8) -0.0125(7) 0.0043(7)
C17 0.0853(15) 0.0524(11) 0.0404(10) 0.0121(8) -0.0171(9) -0.0128(10)

loop_
_atom_type_symbol
_atom_type_description
_atom_type_scat_dispersion_real
_atom_type_scat_dispersion_imag
_atom_type_scat_source
C C 0.0033 0.0016 'International Tables Vol C Tables 4.2.6.8 and 6.1.1.4'
H H 0.0000 0.0000 'International Tables Vol C Tables 4.2.6.8 and 6.1.1.4'
N N 0.0061 0.0033 'International Tables Vol C Tables 4.2.6.8 and 6.1.1.4'
O O 0.0106 0.0060 'International Tables Vol C Tables 4.2.6.8 and 6.1.1.4'

loop_
_geom_angle_atom_site_label_1
_geom_angle_atom_site_label_2
_geom_angle_atom_site_label_3
_geom_angle
_geom_angle_site_symmetry_1
_geom_angle_site_symmetry_3
C3 O1 C4 116.78(10) . .
C11 N2 C16 120.33(13) . .
C11 N2 C14 122.72(14) . .
C16 N2 C14 116.29(13) . .
C3 C1 C2 122.39(11) 2_575 .
C1 C2 C3 116.53(11) . .
C1 C2 C5 124.43(11) . .
C3 C2 C5 119.04(11) . .
O1 C3 C1 122.69(11) . 2_575
O1 C3 C2 116.23(11) . .
C1 C3 C2 121.08(11) 2_575 .
C6 C5 C2 131.49(12) . .
C5 C6 C7 121.24(11) . .
C5 C6 C8 124.59(11) . .
C7 C6 C8 114.16(11) . .
N1 C7 C6 177.24(15) . .
C13 C8 C9 116.08(11) . .
C13 C8 C6 121.17(12) . .
C9 C8 C6 122.74(11) . .
C10 C9 C8 122.29(13) . .
C9 C10 C11 121.58(13) . .
N2 C11 C12 121.81(13) . .
N2 C11 C10 122.03(13) . .
C12 C11 C10 116.16(12) . .
C13 C12 C11 121.62(13) . .
C12 C13 C8 122.26(13) . .
N2 C14 C15 114.29(17) . .
N2 C16 C17 113.97(15) . .

loop_
_geom_bond_atom_site_label_1
_geom_bond_atom_site_label_2
_geom_bond_distance
_geom_bond_site_symmetry_2
O1 C3 1.3737(15) .
O1 C4 1.4272(17) .
N1 C7 1.147(2) .
N2 C11 1.3800(17) .
N2 C16 1.453(2) .
N2 C14 1.455(2) .
C1 C3 1.3796(17) 2_575
C1 C2 1.4038(17) .
C2 C3 1.4150(17) .
C2 C5 1.4537(17) .
C3 C1 1.3796(17) 2_575
C5 C6 1.3574(18) .
C6 C7 1.4402(18) .
C6 C8 1.4786(17) .
C8 C13 1.3959(18) .
C8 C9 1.4004(18) .
C9 C10 1.3809(19) .
C10 C11 1.409(2) .
C11 C12 1.405(2) .
C12 C13 1.3850(18) .
C14 C15 1.477(3) .
C16 C17 1.511(3) .
